data_8107698
loop_
_publ_author_name
'Chen, Xiao-Ming'
'Ou, Guang-Chuan'

_publ_section_title
;
 Crystal structure of bis(benzene-1 carboxylato-O 3,5-carboxyl-\k
 1O)-[(5,5,7,12,12,14-hexamethyl-1,4,8,11-tetraazacyclotetradecane-\k 4
 N,N&#x2032;,N&#x2032;&#x2032;,N&#x2032;&#x2032;&#x2032;)nickel(II)
 &#x2500; benzene-1,3,5-tricarboxylic acid &#x2500; water (1/2/4),
 C52H66N4NiO28
;
_journal_issue 6
_journal_name_full 'Zeitschrift f\"ur Kristallographie - New Crystal Structures'
_journal_page_first 1189
_journal_page_last 1191
_journal_paper_doi 10.1515/ncrs-2023-0389
_journal_volume 238
_journal_year 2023
_chemical_formula_moiety 'C34 H46 N4 Ni O12, 4(H2 O), 2(C9 H6 O6)'
_chemical_formula_sum 'C52 H66 N4 Ni O28'
_chemical_formula_weight 1253.79
_space_group_crystal_system triclinic
_space_group_IT_number 2
_space_group_name_Hall '-P 1'
_space_group_name_H-M_alt 'P -1'
_atom_sites_solution_hydrogens mixed
_atom_sites_solution_primary iterative
_cell_angle_alpha 81.872(6)
_cell_angle_beta 67.036(5)
_cell_angle_gamma 75.624(6)
_cell_formula_units_Z 1
_cell_length_a 11.292(6)
_cell_length_b 11.670(6)
_cell_length_c 12.165(6)
_cell_measurement_reflns_used 4686
_cell_measurement_temperature 296(2)
_cell_measurement_theta_max 26.77
_cell_measurement_theta_min 2.15
_cell_volume 1428.0(13)
_computing_cell_refinement 'Bruker SMART'
_computing_data_collection 'Bruker SMART'
_computing_data_reduction 'Bruker SAINT'
_computing_molecular_graphics 'Olex2 1.5-beta (Dolomanov et al., 2009)'
_computing_publication_material 'Olex2 1.5-beta (Dolomanov et al., 2009)'
_computing_structure_refinement 'SHELXL 2018/3 (Sheldrick, 2015)'
_computing_structure_solution 'olex2.solve 1.5-beta (Bourhis et al., 2015)'
_diffrn_ambient_temperature 296.15
_diffrn_measured_fraction_theta_full 0.997
_diffrn_measured_fraction_theta_max 0.965
_diffrn_measurement_device_type 'Bruker SMART II'
_diffrn_measurement_method 'phi and omega scans'
_diffrn_radiation_monochromator graphite
_diffrn_radiation_type MoK\a
_diffrn_radiation_wavelength 0.71073
_diffrn_reflns_av_R_equivalents 0.0253
_diffrn_reflns_av_unetI/netI 0.0334
_diffrn_reflns_Laue_measured_fraction_full 0.997
_diffrn_reflns_Laue_measured_fraction_max 0.965
_diffrn_reflns_limit_h_max 14
_diffrn_reflns_limit_h_min -14
_diffrn_reflns_limit_k_max 15
_diffrn_reflns_limit_k_min -15
_diffrn_reflns_limit_l_max 15
_diffrn_reflns_limit_l_min -15
_diffrn_reflns_number 15999
_diffrn_reflns_point_group_measured_fraction_full 0.997
_diffrn_reflns_point_group_measured_fraction_max 0.965
_diffrn_reflns_theta_full 25.242
_diffrn_reflns_theta_max 27.367
_diffrn_reflns_theta_min 1.804
_diffrn_source_current 30.0
_diffrn_source_power 1.5
_diffrn_source_voltage 50.0
_exptl_absorpt_coefficient_mu 0.434
_exptl_absorpt_correction_T_max 0.9182
_exptl_absorpt_correction_T_min 0.8287
_exptl_absorpt_correction_type multi-scan
_exptl_absorpt_process_details 'SADABS 2014/5'
_exptl_crystal_colour yellow
_exptl_crystal_colour_primary yellow
_exptl_crystal_density_diffrn 1.458
_exptl_crystal_density_meas .
_exptl_crystal_density_method 'not measured'
_exptl_crystal_description block
_exptl_crystal_F_000 658
_exptl_crystal_size_max 0.45
_exptl_crystal_size_mid 0.28
_exptl_crystal_size_min 0.2
_exptl_transmission_factor_max 0.92
_exptl_transmission_factor_min 0.83
_refine_diff_density_max 0.854
_refine_diff_density_min -0.295
_refine_diff_density_rms 0.057
_refine_ls_extinction_coef .
_refine_ls_extinction_method none
_refine_ls_goodness_of_fit_ref 1.020
_refine_ls_hydrogen_treatment mixed
_refine_ls_matrix_type full
_refine_ls_number_parameters 405
_refine_ls_number_reflns 6262
_refine_ls_number_restraints 6
_refine_ls_restrained_S_all 1.020
_refine_ls_R_factor_all 0.0568
_refine_ls_R_factor_gt 0.0439
_refine_ls_shift/su_max 0.000
_refine_ls_shift/su_mean 0.000
_refine_ls_structure_factor_coef Fsqd
_refine_ls_weighting_details 'w=1/[\s^2^(Fo^2^)+(0.0728P)^2^+0.0750P] where P=(Fo^2^+2Fc^2^)/3'
_refine_ls_weighting_scheme calc
_refine_ls_wR_factor_gt 0.1131
_refine_ls_wR_factor_ref 0.1216
_reflns_Friedel_coverage 0.000
_reflns_Friedel_fraction_full .
_reflns_Friedel_fraction_max .
_reflns_number_gt 5008
_reflns_number_total 6262
_reflns_threshold_expression 'I > 2\s(I)'
_cod_data_source_file suppl_j_ncrs-2023-0389_suppl_001.cif
_cod_data_source_block 1
_cod_original_cell_volume 1428.1(12)
_cod_database_code 8107698
_shelx_space_group_comment
;
The symmetry employed for this shelxl refinement is uniquely defined
by the following loop, which should always be used as a source of
symmetry information in preference to the above space-group names.
They are only intended as comments.
;
_shelx_estimated_absorpt_t_max 0.918
_shelx_estimated_absorpt_t_min 0.829
_olex2_refinement_description
;
1. Fixed Uiso
 At 1.2 times of:
  All C(H) groups, All C(H,H) groups, All N(H) groups, All O(H,H) groups
 At 1.5 times of:
  All C(H,H,H) groups, All O(H) groups
2. Restrained distances
 H1WA-H1WB = H2WB-H2WA
 1.39 with sigma of 0.01
 O1W-H1WA = O1W-H1WB = O2W-H2WB = O2W-H2WA
 0.86 with sigma of 0.01
3.a Ternary CH refined with riding coordinates:
 C21(H21), N1(H1), N2(H2)
3.b Secondary CH2 refined with riding coordinates:
 C19(H19A,H19B), C20(H20A,H20B), C22(H22A,H22B)
3.c Aromatic/amide H refined with riding coordinates:
 C5(H5), C7(H7), C9(H9), C14(H14), C16(H16), C18(H18)
3.d Idealised Me refined as rotating group:
 C23(H23A,H23B,H23C), C25(H25A,H25B,H25C), C26(H26A,H26B,H26C)
3.e Idealised tetrahedral OH refined as rotating group:
 O3(H3), O5(H5A), O8(H8), O10(H10), O11(H11)
;
_olex2_submission_special_instructions 'No special instructions were received'

loop_
_space_group_symop_operation_xyz
'x, y, z'
'-x, -y, -z'

loop_
_atom_site_label
_atom_site_type_symbol
_atom_site_fract_x
_atom_site_fract_y
_atom_site_fract_z
_atom_site_U_iso_or_equiv
_atom_site_adp_type
_atom_site_occupancy
_atom_site_site_symmetry_order
_atom_site_calc_flag
_atom_site_refinement_flags_posn
_atom_site_refinement_flags_adp
_atom_site_refinement_flags_occupancy
_atom_site_disorder_assembly
_atom_site_disorder_group
C1 C 0.66264(18) 0.35588(16) 0.75662(16) 0.0339(4) Uani 1 1 d . . . . .
C2 C 0.9167(2) 0.20218(18) 0.34066(17) 0.0426(5) Uani 1 1 d . . . . .
C3 C 0.62771(19) 0.60818(17) 0.40096(17) 0.0373(4) Uani 1 1 d . . . . .
C4 C 0.70477(18) 0.37100(16) 0.62174(15) 0.0320(4) Uani 1 1 d . . . . .
C5 C 0.79005(19) 0.28096(16) 0.54685(16) 0.0344(4) Uani 1 1 d . . . . .
H5 H 0.824435 0.209833 0.579530 0.041 Uiso 1 1 calc R U . . .
C6 C 0.82410(19) 0.29671(16) 0.42359(16) 0.0349(4) Uani 1 1 d . . . . .
C7 C 0.77190(19) 0.40215(16) 0.37390(16) 0.0348(4) Uani 1 1 d . . . . .
H7 H 0.793630 0.412135 0.291641 0.042 Uiso 1 1 calc R U . . .
C8 C 0.68708(18) 0.49255(16) 0.44781(16) 0.0324(4) Uani 1 1 d . . . . .
C9 C 0.65493(18) 0.47633(16) 0.57060(16) 0.0335(4) Uani 1 1 d . . . . .
H9 H 0.598828 0.537325 0.619609 0.040 Uiso 1 1 calc R U . . .
C19 C 0.6365(2) 0.30696(19) 1.1086(2) 0.0501(6) Uani 1 1 d . . . . .
H19A H 0.679127 0.224145 1.112072 0.060 Uiso 1 1 calc R U . . .
H19B H 0.595238 0.334277 1.189308 0.060 Uiso 1 1 calc R U . . .
C20 C 0.7366(2) 0.37871(19) 1.0326(2) 0.0493(5) Uani 1 1 d . . . . .
H20A H 0.801340 0.373328 1.068052 0.059 Uiso 1 1 calc R U . . .
H20B H 0.781831 0.347791 0.953443 0.059 Uiso 1 1 calc R U . . .
C21 C 0.7514(2) 0.5797(2) 0.9319(2) 0.0470(5) Uani 1 1 d . . . . .
H21 H 0.768627 0.553808 0.852924 0.056 Uiso 1 1 calc R U . . .
C22 C 0.6738(2) 0.7081(2) 0.9414(2) 0.0505(6) Uani 1 1 d . . . . .
H22A H 0.737063 0.758763 0.907535 0.061 Uiso 1 1 calc R U . . .
H22B H 0.629514 0.723319 1.025684 0.061 Uiso 1 1 calc R U . . .
C23 C 0.8831(3) 0.5696(3) 0.9434(3) 0.0796(9) Uani 1 1 d . . . . .
H23A H 0.868710 0.600545 1.017643 0.119 Uiso 1 1 calc R U . . .
H23B H 0.936033 0.613989 0.878208 0.119 Uiso 1 1 calc R U . . .
H23C H 0.927701 0.487931 0.941476 0.119 Uiso 1 1 calc R U . . .
C24 C 0.4296(2) 0.25161(17) 1.11695(18) 0.0450(5) Uani 1 1 d . . . . .
C25 C 0.3666(3) 0.2711(2) 1.25008(18) 0.0591(6) Uani 1 1 d . . . . .
H25A H 0.427405 0.231831 1.287754 0.089 Uiso 1 1 calc R U . . .
H25B H 0.288428 0.239267 1.284112 0.089 Uiso 1 1 calc R U . . .
H25C H 0.344034 0.354353 1.262553 0.089 Uiso 1 1 calc R U . . .
C26 C 0.4870(3) 0.11863(19) 1.0969(2) 0.0696(8) Uani 1 1 d . . . . .
H26A H 0.531384 0.106980 1.012853 0.104 Uiso 1 1 calc R U . . .
H26B H 0.417007 0.076126 1.129019 0.104 Uiso 1 1 calc R U . . .
H26C H 0.548252 0.089904 1.136474 0.104 Uiso 1 1 calc R U . . .
N1 N 0.53647(16) 0.32090(13) 1.05523(13) 0.0355(4) Uani 1 1 d . . . . .
H1 H 0.586543 0.281928 0.979462 0.043 Uiso 1 1 calc R U . . .
N2 N 0.66916(15) 0.50414(14) 1.02357(14) 0.0375(4) Uani 1 1 d . . . . .
H2 H 0.642911 0.537491 1.101240 0.045 Uiso 1 1 calc R U . . .
Ni1 Ni 0.500000 0.500000 1.000000 0.02938(12) Uani 1 2 d S . P . .
O1 O 0.60550(13) 0.44807(11) 0.81410(11) 0.0375(3) Uani 1 1 d . . . . .
O2 O 0.68410(17) 0.25269(12) 0.80202(12) 0.0556(4) Uani 1 1 d . . . . .
O3 O 0.97139(19) 0.11060(14) 0.39189(14) 0.0655(5) Uani 1 1 d . . . . .
H3 H 1.022357 0.063719 0.341249 0.098 Uiso 1 1 calc R U . . .
O4 O 0.93735(19) 0.21180(14) 0.23488(13) 0.0667(5) Uani 1 1 d . . . . .
O5 O 0.65296(17) 0.61709(13) 0.28578(12) 0.0514(4) Uani 1 1 d . . . . .
H5A H 0.614099 0.681868 0.268228 0.077 Uiso 1 1 calc R U . . .
O6 O 0.56134(18) 0.68777(13) 0.46685(14) 0.0586(5) Uani 1 1 d . . . . .
O1W O 0.52530(18) 0.82204(14) 0.23510(14) 0.0572(4) Uani 1 1 d D . . . .
H1WA H 0.497(2) 0.864(2) 0.2961(16) 0.069 Uiso 1 1 d D U . . .
H1WB H 0.4581(17) 0.817(2) 0.220(2) 0.069 Uiso 1 1 d D U . . .
O2W O 0.1396(2) 0.96551(16) 0.22827(15) 0.0766(6) Uani 1 1 d D . . . .
H2WA H 0.136(3) 0.982(2) 0.1578(14) 0.092 Uiso 1 1 d D U . . .
H2WB H 0.193(2) 0.8964(14) 0.223(2) 0.092 Uiso 1 1 d D U . . .
C10 C 0.3485(2) -0.04332(18) 0.53520(18) 0.0441(5) Uani 1 1 d . . . . .
C11 C 0.1006(2) 0.10963(18) 0.94265(18) 0.0444(5) Uani 1 1 d . . . . .
C12 C 0.05830(19) 0.35574(17) 0.58011(17) 0.0381(4) Uani 1 1 d . . . . .
C13 C 0.2524(2) 0.05118(17) 0.61571(17) 0.0385(4) Uani 1 1 d . . . . .
C14 C 0.2198(2) 0.03788(17) 0.73836(17) 0.0408(5) Uani 1 1 d . . . . .
H14 H 0.256160 -0.031537 0.771998 0.049 Uiso 1 1 calc R U . . .
C15 C 0.1326(2) 0.12821(17) 0.81121(16) 0.0374(4) Uani 1 1 d . . . . .
C16 C 0.07906(19) 0.23208(17) 0.76055(17) 0.0378(4) Uani 1 1 d . . . . .
H16 H 0.021331 0.292916 0.808991 0.045 Uiso 1 1 calc R U . . .
C17 C 0.11176(19) 0.24515(16) 0.63752(16) 0.0358(4) Uani 1 1 d . . . . .
C18 C 0.1982(2) 0.15438(17) 0.56546(17) 0.0394(5) Uani 1 1 d . . . . .
H18 H 0.219675 0.162867 0.483182 0.047 Uiso 1 1 calc R U . . .
O7 O 0.3891(2) -0.03012(15) 0.42746(14) 0.0719(6) Uani 1 1 d . . . . .
O8 O 0.38297(18) -0.14101(13) 0.59355(13) 0.0612(5) Uani 1 1 d . . . . .
H8 H 0.437129 -0.189255 0.545831 0.092 Uiso 1 1 calc R U . . .
O9 O 0.14899(19) 0.02202(15) 0.98884(13) 0.0682(5) Uani 1 1 d . . . . .
O10 O 0.01397(18) 0.19926(14) 1.00279(13) 0.0635(5) Uani 1 1 d . . . . .
H10 H -0.003650 0.184057 1.074601 0.095 Uiso 1 1 calc R U . . .
O11 O -0.01802(17) 0.43939(13) 0.65136(13) 0.0554(4) Uani 1 1 d . . . . .
H11 H -0.040820 0.497604 0.612177 0.083 Uiso 1 1 calc R U . . .
O12 O 0.08764(16) 0.36566(13) 0.47047(13) 0.0543(4) Uani 1 1 d . . . . .

loop_
_atom_site_aniso_label
_atom_site_aniso_U_11
_atom_site_aniso_U_22
_atom_site_aniso_U_33
_atom_site_aniso_U_23
_atom_site_aniso_U_13
_atom_site_aniso_U_12
C1 0.0373(10) 0.0332(10) 0.0238(9) -0.0082(7) -0.0084(8) 0.0044(8)
C2 0.0548(13) 0.0343(10) 0.0243(10) -0.0073(8) -0.0043(9) 0.0021(9)
C3 0.0424(11) 0.0321(10) 0.0335(10) -0.0061(8) -0.0135(9) 0.0004(8)
C4 0.0384(10) 0.0320(10) 0.0202(8) -0.0060(7) -0.0076(7) -0.0010(8)
C5 0.0414(10) 0.0277(9) 0.0252(9) -0.0050(7) -0.0091(8) 0.0049(8)
C6 0.0392(10) 0.0309(10) 0.0242(9) -0.0081(7) -0.0046(8) 0.0027(8)
C7 0.0422(11) 0.0334(10) 0.0210(9) -0.0059(7) -0.0072(8) 0.0009(8)
C8 0.0385(10) 0.0297(9) 0.0252(9) -0.0044(7) -0.0111(8) -0.0001(8)
C9 0.0367(10) 0.0296(9) 0.0272(9) -0.0116(7) -0.0077(8) 0.0040(8)
C19 0.0605(14) 0.0415(12) 0.0418(12) 0.0026(9) -0.0257(11) 0.0090(10)
C20 0.0420(12) 0.0513(13) 0.0509(13) -0.0096(10) -0.0244(10) 0.0124(10)
C21 0.0413(12) 0.0540(13) 0.0427(12) -0.0098(10) -0.0118(9) -0.0072(10)
C22 0.0620(14) 0.0471(13) 0.0409(12) -0.0080(10) -0.0101(11) -0.0205(11)
C23 0.0503(15) 0.091(2) 0.100(2) -0.0119(18) -0.0265(16) -0.0180(15)
C24 0.0633(14) 0.0321(10) 0.0298(10) -0.0022(8) -0.0083(9) -0.0072(10)
C25 0.0786(17) 0.0590(15) 0.0287(11) 0.0013(10) -0.0061(11) -0.0197(13)
C26 0.104(2) 0.0341(12) 0.0639(17) -0.0004(11) -0.0291(16) -0.0080(13)
N1 0.0462(9) 0.0284(8) 0.0217(7) -0.0032(6) -0.0094(7) 0.0057(7)
N2 0.0377(9) 0.0417(9) 0.0290(8) -0.0074(7) -0.0125(7) 0.0023(7)
Ni1 0.0333(2) 0.02626(18) 0.02218(18) -0.00326(12) -0.00933(14) 0.00442(13)
O1 0.0483(8) 0.0320(7) 0.0218(6) -0.0078(5) -0.0077(6) 0.0045(6)
O2 0.0832(11) 0.0335(8) 0.0267(7) -0.0062(6) -0.0124(7) 0.0180(7)
O3 0.0858(12) 0.0435(9) 0.0370(8) -0.0140(7) -0.0132(8) 0.0304(8)
O4 0.0947(13) 0.0502(10) 0.0251(8) -0.0144(7) -0.0073(8) 0.0197(9)
O5 0.0742(11) 0.0383(8) 0.0317(8) -0.0017(6) -0.0209(7) 0.0074(7)
O6 0.0816(12) 0.0361(8) 0.0437(9) -0.0140(7) -0.0245(8) 0.0214(8)
O1W 0.0848(12) 0.0386(9) 0.0408(9) -0.0072(7) -0.0268(9) 0.0089(8)
O2W 0.1029(15) 0.0549(11) 0.0407(9) -0.0167(8) -0.0241(10) 0.0421(10)
C10 0.0529(13) 0.0354(11) 0.0353(11) -0.0082(9) -0.0124(10) 0.0027(9)
C11 0.0536(13) 0.0381(11) 0.0313(10) -0.0062(8) -0.0134(9) 0.0067(9)
C12 0.0395(11) 0.0335(10) 0.0327(10) -0.0026(8) -0.0097(8) 0.0015(8)
C13 0.0444(11) 0.0326(10) 0.0303(10) -0.0060(8) -0.0099(8) 0.0020(8)
C14 0.0502(12) 0.0300(10) 0.0325(10) -0.0023(8) -0.0144(9) 0.0076(8)
C15 0.0460(11) 0.0333(10) 0.0259(9) -0.0034(8) -0.0120(8) 0.0027(8)
C16 0.0416(11) 0.0303(10) 0.0317(10) -0.0079(8) -0.0088(8) 0.0052(8)
C17 0.0387(10) 0.0314(10) 0.0296(10) -0.0014(8) -0.0102(8) 0.0017(8)
C18 0.0475(12) 0.0353(10) 0.0263(10) -0.0027(8) -0.0099(8) 0.0015(9)
O7 0.1024(14) 0.0504(10) 0.0312(9) -0.0118(7) -0.0089(9) 0.0187(9)
O8 0.0801(12) 0.0385(9) 0.0414(9) -0.0111(7) -0.0134(8) 0.0189(8)
O9 0.0905(13) 0.0560(10) 0.0337(8) -0.0011(7) -0.0227(9) 0.0265(9)
O10 0.0874(12) 0.0517(9) 0.0270(8) -0.0110(7) -0.0161(8) 0.0243(9)
O11 0.0719(11) 0.0368(8) 0.0378(8) -0.0041(6) -0.0165(8) 0.0179(7)
O12 0.0681(10) 0.0459(9) 0.0301(8) 0.0015(6) -0.0138(7) 0.0116(7)

loop_
_atom_type_symbol
_atom_type_description
_atom_type_scat_dispersion_real
_atom_type_scat_dispersion_imag
_atom_type_scat_source
C C 0.0033 0.0016 'International Tables Vol C Tables 4.2.6.8 and 6.1.1.4'
H H 0.0000 0.0000 'International Tables Vol C Tables 4.2.6.8 and 6.1.1.4'
N N 0.0061 0.0033 'International Tables Vol C Tables 4.2.6.8 and 6.1.1.4'
Ni Ni 0.3393 1.1124 'International Tables Vol C Tables 4.2.6.8 and 6.1.1.4'
O O 0.0106 0.0060 'International Tables Vol C Tables 4.2.6.8 and 6.1.1.4'

loop_
_geom_angle_atom_site_label_1
_geom_angle_atom_site_label_2
_geom_angle_atom_site_label_3
_geom_angle
_geom_angle_site_symmetry_1
_geom_angle_site_symmetry_3
O1 C1 C4 116.66(16) . .
O1 C1 O2 125.38(17) . .
O2 C1 C4 117.94(16) . .
O3 C2 C6 114.70(17) . .
O4 C2 C6 121.66(19) . .
O4 C2 O3 123.64(18) . .
O5 C3 C8 115.87(16) . .
O6 C3 C8 120.96(17) . .
O6 C3 O5 123.16(18) . .
C5 C4 C1 122.00(17) . .
C9 C4 C1 119.42(16) . .
C9 C4 C5 118.55(16) . .
C4 C5 H5 119.7 . .
C6 C5 C4 120.52(17) . .
C6 C5 H5 119.7 . .
C5 C6 C2 121.78(17) . .
C7 C6 C2 118.00(16) . .
C7 C6 C5 120.21(16) . .
C6 C7 H7 120.2 . .
C8 C7 C6 119.68(16) . .
C8 C7 H7 120.2 . .
C7 C8 C3 122.71(16) . .
C9 C8 C3 117.69(16) . .
C9 C8 C7 119.60(17) . .
C4 C9 C8 121.42(16) . .
C4 C9 H9 119.3 . .
C8 C9 H9 119.3 . .
H19A C19 H19B 108.4 . .
C20 C19 H19A 110.0 . .
C20 C19 H19B 110.0 . .
N1 C19 H19A 110.0 . .
N1 C19 H19B 110.0 . .
N1 C19 C20 108.53(16) . .
C19 C20 H20A 109.8 . .
C19 C20 H20B 109.8 . .
H20A C20 H20B 108.2 . .
N2 C20 C19 109.38(17) . .
N2 C20 H20A 109.8 . .
N2 C20 H20B 109.8 . .
C22 C21 H21 108.1 . .
C23 C21 H21 108.1 . .
C23 C21 C22 111.1(2) . .
N2 C21 H21 108.1 . .
N2 C21 C22 108.83(17) . .
N2 C21 C23 112.4(2) . .
C21 C22 H22A 107.5 . .
C21 C22 H22B 107.5 . .
C21 C22 C24 119.44(18) . 2_667
H22A C22 H22B 107.0 . .
C24 C22 H22A 107.5 2_667 .
C24 C22 H22B 107.5 2_667 .
C21 C23 H23A 109.5 . .
C21 C23 H23B 109.5 . .
C21 C23 H23C 109.5 . .
H23A C23 H23B 109.5 . .
H23A C23 H23C 109.5 . .
H23B C23 H23C 109.5 . .
C22 C24 C26 107.62(19) 2_667 .
C25 C24 C22 110.5(2) . 2_667
C25 C24 C26 109.56(18) . .
N1 C24 C22 107.86(16) . 2_667
N1 C24 C25 111.33(17) . .
N1 C24 C26 109.93(19) . .
C24 C25 H25A 109.5 . .
C24 C25 H25B 109.5 . .
C24 C25 H25C 109.5 . .
H25A C25 H25B 109.5 . .
H25A C25 H25C 109.5 . .
H25B C25 H25C 109.5 . .
C24 C26 H26A 109.5 . .
C24 C26 H26B 109.5 . .
C24 C26 H26C 109.5 . .
H26A C26 H26B 109.5 . .
H26A C26 H26C 109.5 . .
H26B C26 H26C 109.5 . .
C19 N1 C24 116.36(16) . .
C19 N1 H1 102.8 . .
C19 N1 Ni1 105.63(12) . .
C24 N1 H1 102.8 . .
C24 N1 Ni1 123.56(12) . .
Ni1 N1 H1 102.8 . .
C20 N2 C21 114.81(17) . .
C20 N2 H2 107.3 . .
C20 N2 Ni1 105.98(13) . .
C21 N2 H2 107.3 . .
C21 N2 Ni1 113.78(12) . .
Ni1 N2 H2 107.3 . .
N1 Ni1 N1 180.0 2_667 .
N1 Ni1 O1 91.46(6) . 2_667
N1 Ni1 O1 88.54(6) 2_667 2_667
N1 Ni1 O1 88.54(6) . .
N1 Ni1 O1 91.46(6) 2_667 .
N2 Ni1 N1 85.21(7) 2_667 2_667
N2 Ni1 N1 94.79(7) 2_667 .
N2 Ni1 N1 94.79(7) . 2_667
N2 Ni1 N1 85.21(7) . .
N2 Ni1 N2 180.0 2_667 .
N2 Ni1 O1 86.60(6) . 2_667
N2 Ni1 O1 86.60(6) 2_667 .
N2 Ni1 O1 93.40(6) . .
N2 Ni1 O1 93.40(6) 2_667 2_667
O1 Ni1 O1 180.0 . 2_667
C1 O1 Ni1 139.41(12) . .
C2 O3 H3 109.5 . .
C3 O5 H5A 109.5 . .
H1WA O1W H1WB 107.2(14) . .
H2WA O2W H2WB 105.1(14) . .
O7 C10 C13 122.87(19) . .
O7 C10 O8 124.04(19) . .
O8 C10 C13 113.10(17) . .
O9 C11 C15 123.67(18) . .
O9 C11 O10 123.73(19) . .
O10 C11 C15 112.60(17) . .
O11 C12 C17 115.99(17) . .
O12 C12 C17 120.71(17) . .
O12 C12 O11 123.30(18) . .
C14 C13 C10 121.11(18) . .
C18 C13 C10 118.82(17) . .
C18 C13 C14 120.05(17) . .
C13 C14 H14 120.0 . .
C13 C14 C15 120.08(18) . .
C15 C14 H14 120.0 . .
C14 C15 C11 118.02(17) . .
C16 C15 C11 122.19(17) . .
C16 C15 C14 119.79(17) . .
C15 C16 H16 120.0 . .
C15 C16 C17 120.04(17) . .
C17 C16 H16 120.0 . .
C16 C17 C12 121.50(16) . .
C18 C17 C12 118.63(17) . .
C18 C17 C16 119.86(17) . .
C13 C18 C17 120.18(18) . .
C13 C18 H18 119.9 . .
C17 C18 H18 119.9 . .
C10 O8 H8 109.5 . .
C11 O10 H10 109.5 . .
C12 O11 H11 109.5 . .

loop_
_geom_bond_atom_site_label_1
_geom_bond_atom_site_label_2
_geom_bond_distance
_geom_bond_site_symmetry_2
C1 C4 1.517(3) .
C1 O1 1.257(2) .
C1 O2 1.259(2) .
C2 C6 1.499(3) .
C2 O3 1.302(2) .
C2 O4 1.209(2) .
C3 C8 1.492(3) .
C3 O5 1.310(2) .
C3 O6 1.210(2) .
C4 C5 1.395(2) .
C4 C9 1.389(3) .
C5 H5 0.9300 .
C5 C6 1.392(3) .
C6 C7 1.391(3) .
C7 H7 0.9300 .
C7 C8 1.390(2) .
C8 C9 1.389(3) .
C9 H9 0.9300 .
C19 H19A 0.9700 .
C19 H19B 0.9700 .
C19 C20 1.506(3) .
C19 N1 1.475(3) .
C20 H20A 0.9700 .
C20 H20B 0.9700 .
C20 N2 1.483(3) .
C21 H21 0.9800 .
C21 C22 1.531(3) .
C21 C23 1.521(3) .
C21 N2 1.485(3) .
C22 H22A 0.9700 .
C22 H22B 0.9700 .
C22 C24 1.539(3) 2_667
C23 H23A 0.9600 .
C23 H23B 0.9600 .
C23 H23C 0.9600 .
C24 C25 1.518(3) .
C24 C26 1.540(3) .
C24 N1 1.510(3) .
C25 H25A 0.9600 .
C25 H25B 0.9600 .
C25 H25C 0.9600 .
C26 H26A 0.9600 .
C26 H26B 0.9600 .
C26 H26C 0.9600 .
N1 H1 0.9800 .
N1 Ni1 2.0932(17) .
N2 H2 0.9800 .
N2 Ni1 2.0518(18) .
Ni1 O1 2.1972(15) 2_667
Ni1 O1 2.1972(15) .
O3 H3 0.8200 .
O5 H5A 0.8200 .
O1W H1WA 0.853(9) .
O1W H1WB 0.861(9) .
O2W H2WA 0.866(10) .
O2W H2WB 0.870(10) .
C10 C13 1.495(3) .
C10 O7 1.209(3) .
C10 O8 1.312(2) .
C11 C15 1.491(3) .
C11 O9 1.208(2) .
C11 O10 1.318(2) .
C12 C17 1.485(3) .
C12 O11 1.298(2) .
C12 O12 1.238(2) .
C13 C14 1.385(3) .
C13 C18 1.385(3) .
C14 H14 0.9300 .
C14 C15 1.391(3) .
C15 C16 1.389(3) .
C16 H16 0.9300 .
C16 C17 1.390(3) .
C17 C18 1.387(3) .
C18 H18 0.9300 .
O8 H8 0.8200 .
O10 H10 0.8200 .
O11 H11 0.8200 .

loop_
_geom_hbond_atom_site_label_D
_geom_hbond_atom_site_label_H
_geom_hbond_atom_site_label_A
_geom_hbond_distance_DH
_geom_hbond_distance_HA
_geom_hbond_distance_DA
_geom_hbond_angle_DHA
_geom_hbond_site_symmetry_A
_geom_hbond_publ_flag
N1 H1 O2 0.98 2.04 2.988(2) 162.6 . yes
O3 H3 O2W 0.82 1.80 2.616(2) 177.2 1_645 yes
O5 H5A O1W 0.82 1.78 2.597(2) 178.0 . yes
O8 H8 O6 0.82 1.81 2.622(2) 168.4 1_545 yes
O10 H10 O4 0.82 1.85 2.625(2) 158.1 1_456 yes
O11 H11 O12 0.82 1.84 2.657(2) 175.9 2_566 yes

loop_
_geom_torsion_atom_site_label_1
_geom_torsion_atom_site_label_2
_geom_torsion_atom_site_label_3
_geom_torsion_atom_site_label_4
_geom_torsion
_geom_torsion_site_symmetry_1
_geom_torsion_site_symmetry_2
_geom_torsion_site_symmetry_3
_geom_torsion_site_symmetry_4
C1 C4 C5 C6 178.36(18) . . . .
C1 C4 C9 C8 -177.68(17) . . . .
C2 C6 C7 C8 -179.10(18) . . . .
C3 C8 C9 C4 179.34(18) . . . .
C4 C1 O1 Ni1 171.69(13) . . . .
C4 C5 C6 C2 179.27(18) . . . .
C4 C5 C6 C7 -0.8(3) . . . .
C5 C4 C9 C8 0.8(3) . . . .
C5 C6 C7 C8 1.0(3) . . . .
C6 C7 C8 C3 179.76(18) . . . .
C6 C7 C8 C9 -0.3(3) . . . .
C7 C8 C9 C4 -0.6(3) . . . .
C9 C4 C5 C6 0.0(3) . . . .
C19 C20 N2 C21 -168.20(17) . . . .
C19 C20 N2 Ni1 -41.73(19) . . . .
C20 C19 N1 C24 177.94(16) . . . .
C20 C19 N1 Ni1 -40.88(18) . . . .
C22 C21 N2 C20 -174.50(16) . . . .
C22 C21 N2 Ni1 63.16(19) . . . .
C22 C24 N1 C19 172.11(16) 2_667 . . .
C22 C24 N1 Ni1 38.5(2) 2_667 . . .
C23 C21 C22 C24 154.9(2) . . . 2_667
C23 C21 N2 C20 -51.0(2) . . . .
C23 C21 N2 Ni1 -173.34(16) . . . .
C25 C24 N1 C19 50.8(2) . . . .
C25 C24 N1 Ni1 -82.8(2) . . . .
C26 C24 N1 C19 -70.8(2) . . . .
C26 C24 N1 Ni1 155.60(15) . . . .
N1 C19 C20 N2 57.1(2) . . . .
N2 C21 C22 C24 -80.8(2) . . . 2_667
O1 C1 C4 C5 167.59(18) . . . .
O1 C1 C4 C9 -14.0(3) . . . .
O2 C1 C4 C5 -14.3(3) . . . .
O2 C1 C4 C9 164.08(19) . . . .
O2 C1 O1 Ni1 -6.2(3) . . . .
O3 C2 C6 C5 -6.3(3) . . . .
O3 C2 C6 C7 173.82(19) . . . .
O4 C2 C6 C5 173.5(2) . . . .
O4 C2 C6 C7 -6.4(3) . . . .
O5 C3 C8 C7 4.5(3) . . . .
O5 C3 C8 C9 -175.41(18) . . . .
O6 C3 C8 C7 -175.0(2) . . . .
O6 C3 C8 C9 5.0(3) . . . .
C10 C13 C14 C15 178.45(19) . . . .
C10 C13 C18 C17 -178.08(19) . . . .
C11 C15 C16 C17 -179.9(2) . . . .
C12 C17 C18 C13 178.40(18) . . . .
C13 C14 C15 C11 -179.94(19) . . . .
C13 C14 C15 C16 -0.4(3) . . . .
C14 C13 C18 C17 0.5(3) . . . .
C14 C15 C16 C17 0.6(3) . . . .
C15 C16 C17 C12 -178.91(19) . . . .
C15 C16 C17 C18 -0.2(3) . . . .
C16 C17 C18 C13 -0.4(3) . . . .
C18 C13 C14 C15 -0.1(3) . . . .
O7 C10 C13 C14 -172.5(2) . . . .
O7 C10 C13 C18 6.1(4) . . . .
O8 C10 C13 C14 7.7(3) . . . .
O8 C10 C13 C18 -173.7(2) . . . .
O9 C11 C15 C14 2.1(4) . . . .
O9 C11 C15 C16 -177.4(2) . . . .
O10 C11 C15 C14 -177.9(2) . . . .
O10 C11 C15 C16 2.6(3) . . . .
O11 C12 C17 C16 1.3(3) . . . .
O11 C12 C17 C18 -177.43(19) . . . .
O12 C12 C17 C16 -179.5(2) . . . .
O12 C12 C17 C18 1.8(3) . . . .
